data_4065126
loop_
_publ_author_name
'Buergler, Jonas F.'
'Togni, Antonio'

_publ_section_title
;
 Secondary Ferrocenyl Phosphines: Versatile Precursors for the Synthesis
 of Bi- and Tridentate Ligands
;
_journal_issue 17
_journal_name_full Organometallics
_journal_page_first 4742
_journal_paper_doi 10.1021/om200574k
_journal_volume 30
_journal_year 2011
_chemical_absolute_configuration rm
_chemical_formula_moiety 'C24 H27 Cl2 F6 Fe O P2 Pd'
_chemical_formula_sum 'C24 H27 Cl2 F6 Fe O P2 Pd'
_chemical_formula_weight 740.55
_chemical_melting_point ?
_chemical_name_systematic
; 
 ? 
;
_space_group_IT_number 19
_symmetry_cell_setting orthorhombic
_symmetry_Int_Tables_number 19
_symmetry_space_group_name_Hall 'P 2ac 2ab'
_symmetry_space_group_name_H-M 'P 21 21 21'
_atom_sites_solution_hydrogens geom
_atom_sites_solution_primary direct
_atom_sites_solution_secondary difmap
_audit_creation_method SHELXL-97
_cell_angle_alpha 90.00
_cell_angle_beta 90.00
_cell_angle_gamma 90.00
_cell_formula_units_Z 4
_cell_length_a 8.5565(6)
_cell_length_b 16.0505(11)
_cell_length_c 19.3687(13)
_cell_measurement_reflns_used 4255
_cell_measurement_temperature 100(2)
_cell_measurement_theta_max 25.56
_cell_measurement_theta_min 2.54
_cell_volume 2660.0(3)
_computing_cell_refinement 'Bruker SMART'
_computing_data_collection 'Bruker SMART'
_computing_data_reduction 'Bruker SAINT'
_computing_molecular_graphics 'Bruker SHELXTL'
_computing_publication_material 'Bruker SHELXTL'
_computing_structure_refinement 'SHELXL-97 (Sheldrick, 1997)'
_computing_structure_solution 'SHELXS-97 (Sheldrick, 1990)'
_diffrn_ambient_temperature 100(2)
_diffrn_measured_fraction_theta_full 1.000
_diffrn_measured_fraction_theta_max 1.000
_diffrn_measurement_device_type 'CCD area detector'
_diffrn_measurement_method 'phi and omega scans'
_diffrn_radiation_monochromator graphite
_diffrn_radiation_source 'fine-focus sealed tube'
_diffrn_radiation_type MoK\a
_diffrn_radiation_wavelength 0.71073
_diffrn_reflns_av_R_equivalents 0.0611
_diffrn_reflns_av_sigmaI/netI 0.0525
_diffrn_reflns_limit_h_max 11
_diffrn_reflns_limit_h_min -11
_diffrn_reflns_limit_k_max 20
_diffrn_reflns_limit_k_min -20
_diffrn_reflns_limit_l_max 25
_diffrn_reflns_limit_l_min -25
_diffrn_reflns_number 26365
_diffrn_reflns_theta_full 27.49
_diffrn_reflns_theta_max 27.49
_diffrn_reflns_theta_min 2.10
_exptl_absorpt_coefficient_mu 1.603
_exptl_absorpt_correction_T_max 0.8852
_exptl_absorpt_correction_T_min 0.8459
_exptl_absorpt_correction_type empirical
_exptl_absorpt_process_details SADABS-2004/1
_exptl_crystal_colour 'dark red'
_exptl_crystal_density_diffrn 1.849
_exptl_crystal_density_meas ?
_exptl_crystal_density_method 'not measured'
_exptl_crystal_description prism
_exptl_crystal_F_000 1476
_exptl_crystal_size_max 0.108
_exptl_crystal_size_mid 0.092
_exptl_crystal_size_min 0.078
_refine_diff_density_max 0.727
_refine_diff_density_min -0.400
_refine_diff_density_rms 0.103
_refine_ls_abs_structure_details 'Flack H D (1983), Acta Cryst. A39, 876-881'
_refine_ls_abs_structure_Flack -0.011(19)
_refine_ls_extinction_method none
_refine_ls_goodness_of_fit_ref 1.039
_refine_ls_hydrogen_treatment constr
_refine_ls_matrix_type full
_refine_ls_number_parameters 335
_refine_ls_number_reflns 6101
_refine_ls_number_restraints 0
_refine_ls_restrained_S_all 1.039
_refine_ls_R_factor_all 0.0393
_refine_ls_R_factor_gt 0.0348
_refine_ls_shift/su_max 0.003
_refine_ls_shift/su_mean 0.000
_refine_ls_structure_factor_coef Fsqd
_refine_ls_weighting_details 'calc w=1/[\s^2^(Fo^2^)+(0.0300P)^2^+0.0000P] where P=(Fo^2^+2Fc^2^)/3'
_refine_ls_weighting_scheme calc
_refine_ls_wR_factor_gt 0.0707
_refine_ls_wR_factor_ref 0.0725
_reflns_number_gt 5663
_reflns_number_total 6101
_reflns_threshold_expression >2sigma(I)
_cod_data_source_file om200574k_si_001.cif
_cod_data_source_block compound11
_cod_depositor_comments
;
The following automatic conversions were performed:

'_chemical_melting_point' value 'not measured' was changed to '?' -
the value is undefined or not given.

'_symmetry_cell_setting' value
'Orthorhombic' changed to 'orthorhombic' according to
/home/saulius/struct/CIF-dictionaries/cif_core.dic dictionary named
'cif_core.dic' version 2.4.1 from 2010-06-29.

Automatic conversion script
Id: cif_fix_values 1715 2011-07-08 13:25:40Z adriana 

The following automatic conversions were performed:

'_exptl_crystal_density_meas' value 'not measured' was changed to '?'
- the value is perceived as not measured.

Automatic conversion script
Id: cif_fix_values 3008 2015-01-20 13:52:24Z robertas 
;
_cod_original_sg_symbol_H-M P212121
_cod_database_code 4065126

loop_
_symmetry_equiv_pos_as_xyz
'x, y, z'
'-x+1/2, -y, z+1/2'
'-x, y+1/2, -z+1/2'
'x+1/2, -y+1/2, -z'

loop_
_atom_site_label
_atom_site_type_symbol
_atom_site_fract_x
_atom_site_fract_y
_atom_site_fract_z
_atom_site_U_iso_or_equiv
_atom_site_adp_type
_atom_site_occupancy
_atom_site_symmetry_multiplicity
_atom_site_calc_flag
_atom_site_refinement_flags
Pd1 Pd 0.16812(3) -0.043365(17) 0.210172(14) 0.01247(7) Uani 1 1 d .
Fe1 Fe 0.31137(7) 0.20466(3) 0.36829(3) 0.01363(12) Uani 1 1 d .
Cl1 Cl 0.25527(12) -0.09426(6) 0.10358(5) 0.0203(2) Uani 1 1 d .
Cl2 Cl 0.16164(15) -0.17972(6) 0.25421(5) 0.0236(2) Uani 1 1 d .
P1 P 0.15313(12) 0.01098(6) 0.31483(5) 0.0129(2) Uani 1 1 d .
P2 P 0.15641(13) 0.08456(6) 0.15868(5) 0.01208(19) Uani 1 1 d .
F1 F -0.0550(3) 0.05617(15) 0.41437(11) 0.0234(5) Uani 1 1 d .
F2 F -0.0845(3) 0.11837(14) 0.31720(12) 0.0201(5) Uani 1 1 d .
F3 F -0.1535(3) -0.01055(14) 0.32832(12) 0.0256(5) Uani 1 1 d .
F4 F 0.3347(3) -0.09811(13) 0.38160(11) 0.0245(5) Uani 1 1 d .
F5 F 0.0874(3) -0.11420(14) 0.40226(13) 0.0258(6) Uani 1 1 d .
F6 F 0.2141(3) -0.01350(14) 0.44900(11) 0.0235(5) Uani 1 1 d .
O1 O 0.2891(3) 0.09046(17) 0.10065(13) 0.0166(6) Uani 1 1 d .
C1 C 0.3115(4) 0.1556(2) 0.27098(18) 0.0126(8) Uani 1 1 d .
C2 C 0.2913(4) 0.0921(2) 0.32379(19) 0.0135(8) Uani 1 1 d .
C3 C 0.4280(4) 0.0947(2) 0.3680(2) 0.0178(8) Uani 1 1 d .
H3 H 0.4475 0.0583 0.4090 0.021 Uiso 1 1 calc R
C4 C 0.5272(5) 0.1576(3) 0.3435(2) 0.0194(9) Uani 1 1 d .
H4 H 0.6285 0.1747 0.3650 0.023 Uiso 1 1 calc R
C5 C 0.4585(4) 0.1947(2) 0.2841(2) 0.0176(8) Uani 1 1 d .
H5 H 0.5031 0.2425 0.2575 0.021 Uiso 1 1 calc R
C6 C 0.1088(5) 0.2690(3) 0.3869(2) 0.0220(9) Uani 1 1 d .
H6 H 0.0092 0.2637 0.3602 0.026 Uiso 1 1 calc R
C7 C 0.1509(5) 0.2217(2) 0.4457(2) 0.0215(9) Uani 1 1 d .
H7 H 0.0863 0.1771 0.4677 0.026 Uiso 1 1 calc R
C8 C 0.3008(5) 0.2488(2) 0.4682(2) 0.0208(9) Uani 1 1 d .
H8 H 0.3603 0.2267 0.5086 0.025 Uiso 1 1 calc R
C9 C 0.3509(5) 0.3116(2) 0.4224(2) 0.0207(9) Uani 1 1 d .
H9 H 0.4521 0.3425 0.4250 0.025 Uiso 1 1 calc R
C10 C 0.2308(5) 0.3245(2) 0.3727(2) 0.0238(10) Uani 1 1 d .
H10 H 0.2334 0.3659 0.3341 0.029 Uiso 1 1 calc R
C11 C 0.1983(4) 0.1763(2) 0.21335(19) 0.0134(7) Uani 1 1 d .
H11 H 0.0977 0.1940 0.2351 0.016 Uiso 1 1 calc R
C12 C 0.2617(5) 0.2510(2) 0.1715(2) 0.0204(9) Uani 1 1 d .
H12A H 0.2775 0.2986 0.2024 0.031 Uiso 1 1 calc R
H12B H 0.1863 0.2661 0.1355 0.031 Uiso 1 1 calc R
H12C H 0.3614 0.2358 0.1501 0.031 Uiso 1 1 calc R
C13 C -0.0459(4) 0.0462(3) 0.3464(2) 0.0176(8) Uani 1 1 d .
C14 C 0.1998(5) -0.0581(2) 0.3911(2) 0.0201(9) Uani 1 1 d .
C15 C -0.0325(4) 0.0996(2) 0.11310(19) 0.0122(8) Uani 1 1 d .
C16 C -0.1721(5) 0.0980(2) 0.16303(17) 0.0139(7) Uani 1 1 d .
H16A H -0.1627 0.1442 0.1967 0.017 Uiso 1 1 calc R
H16B H -0.1729 0.0448 0.1889 0.017 Uiso 1 1 calc R
C17 C -0.3248(5) 0.1071(2) 0.12188(19) 0.0164(8) Uani 1 1 d .
H17 H -0.4154 0.1057 0.1545 0.020 Uiso 1 1 calc R
C18 C -0.3253(5) 0.1901(2) 0.0827(2) 0.0201(8) Uani 1 1 d .
H18A H -0.4242 0.1962 0.0566 0.024 Uiso 1 1 calc R
H18B H -0.3171 0.2370 0.1157 0.024 Uiso 1 1 calc R
C19 C -0.1862(5) 0.1914(2) 0.0328(2) 0.0208(9) Uani 1 1 d .
H19 H -0.1862 0.2454 0.0070 0.025 Uiso 1 1 calc R
C20 C -0.0331(5) 0.1837(2) 0.0736(2) 0.0177(9) Uani 1 1 d .
H20A H -0.0238 0.2304 0.1067 0.021 Uiso 1 1 calc R
H20B H 0.0571 0.1861 0.0416 0.021 Uiso 1 1 calc R
C21 C -0.0493(4) 0.0273(2) 0.0614(2) 0.0163(9) Uani 1 1 d .
H21A H -0.0499 -0.0265 0.0864 0.020 Uiso 1 1 calc R
H21B H 0.0405 0.0272 0.0291 0.020 Uiso 1 1 calc R
C22 C -0.2034(4) 0.0375(3) 0.02057(19) 0.0176(8) Uani 1 1 d .
H22 H -0.2138 -0.0094 -0.0130 0.021 Uiso 1 1 calc R
C23 C -0.3411(5) 0.0361(2) 0.06992(19) 0.0178(8) Uani 1 1 d .
H23A H -0.3442 -0.0180 0.0946 0.021 Uiso 1 1 calc R
H23B H -0.4398 0.0424 0.0438 0.021 Uiso 1 1 calc R
C24 C -0.2010(5) 0.1196(3) -0.0187(2) 0.0226(9) Uani 1 1 d .
H24A H -0.2986 0.1257 -0.0458 0.027 Uiso 1 1 calc R
H24B H -0.1117 0.1204 -0.0512 0.027 Uiso 1 1 calc R

loop_
_atom_site_aniso_label
_atom_site_aniso_U_11
_atom_site_aniso_U_22
_atom_site_aniso_U_33
_atom_site_aniso_U_23
_atom_site_aniso_U_13
_atom_site_aniso_U_12
Pd1 0.01434(14) 0.00968(12) 0.01340(13) -0.00074(11) -0.00197(12) 0.00138(12)
Fe1 0.0146(3) 0.0126(3) 0.0137(3) -0.0007(2) -0.0025(2) -0.0007(2)
Cl1 0.0232(5) 0.0185(5) 0.0191(5) -0.0055(4) 0.0013(4) 0.0047(4)
Cl2 0.0356(6) 0.0112(4) 0.0239(5) 0.0018(4) -0.0072(5) -0.0007(5)
P1 0.0154(5) 0.0104(4) 0.0131(4) 0.0022(4) -0.0012(4) -0.0005(4)
P2 0.0124(5) 0.0117(4) 0.0121(4) -0.0001(4) 0.0004(4) -0.0002(4)
F1 0.0245(13) 0.0328(15) 0.0130(11) -0.0007(10) 0.0052(9) -0.0011(11)
F2 0.0180(12) 0.0215(13) 0.0209(13) 0.0047(10) 0.0020(10) 0.0054(10)
F3 0.0189(13) 0.0264(13) 0.0316(13) -0.0002(10) -0.0005(11) -0.0092(11)
F4 0.0271(13) 0.0197(12) 0.0267(13) 0.0017(10) -0.0111(12) 0.0039(12)
F5 0.0334(14) 0.0181(13) 0.0259(14) 0.0087(10) -0.0056(11) -0.0094(11)
F6 0.0347(15) 0.0201(12) 0.0157(12) 0.0009(9) -0.0062(10) -0.0024(10)
O1 0.0140(15) 0.0226(15) 0.0132(13) 0.0012(11) 0.0015(11) -0.0006(11)
C1 0.014(2) 0.0118(17) 0.0123(17) 0.0007(13) 0.0007(15) -0.0019(15)
C2 0.015(2) 0.0113(18) 0.0143(18) -0.0032(15) 0.0004(15) 0.0017(15)
C3 0.0148(19) 0.016(2) 0.022(2) 0.0016(17) -0.0025(17) 0.0022(16)
C4 0.011(2) 0.023(2) 0.025(2) -0.0066(18) 0.0004(17) -0.0003(16)
C5 0.019(2) 0.0151(19) 0.018(2) 0.0000(17) 0.0038(17) -0.0015(15)
C6 0.019(2) 0.024(2) 0.023(2) -0.0134(18) -0.0053(17) 0.0077(17)
C7 0.022(2) 0.021(2) 0.022(2) -0.0079(16) 0.0068(19) -0.0025(18)
C8 0.030(3) 0.018(2) 0.0138(19) -0.0016(15) -0.0004(18) 0.0015(18)
C9 0.025(2) 0.017(2) 0.021(2) -0.0069(16) -0.0038(19) -0.0033(18)
C10 0.041(3) 0.0120(19) 0.019(2) -0.0038(16) 0.0001(19) 0.0059(18)
C11 0.018(2) 0.0111(17) 0.0114(17) -0.0019(14) 0.0003(16) 0.0004(14)
C12 0.025(2) 0.017(2) 0.019(2) 0.0046(16) -0.0039(18) -0.0058(17)
C13 0.0129(19) 0.022(2) 0.018(2) 0.0007(18) 0.0003(15) -0.0022(18)
C14 0.025(2) 0.014(2) 0.021(2) 0.0031(16) -0.0075(17) 0.0013(17)
C15 0.0093(18) 0.0155(19) 0.0118(19) 0.0005(15) -0.0011(15) -0.0024(15)
C16 0.0147(18) 0.0152(18) 0.0118(17) -0.0005(14) 0.0000(17) 0.0002(17)
C17 0.0139(18) 0.0176(19) 0.0178(19) 0.0006(15) 0.0032(18) -0.0011(18)
C18 0.020(2) 0.0139(19) 0.026(2) 0.0005(16) -0.007(2) 0.0033(19)
C19 0.020(2) 0.019(2) 0.023(2) 0.0097(16) -0.0079(19) -0.0019(18)
C20 0.015(2) 0.014(2) 0.025(2) 0.0053(17) -0.0027(17) -0.0028(16)
C21 0.018(2) 0.015(2) 0.017(2) -0.0072(16) 0.0021(16) 0.0035(15)
C22 0.019(2) 0.0210(19) 0.0133(18) -0.0062(16) -0.0019(15) 0.0017(17)
C23 0.0145(18) 0.0167(19) 0.0221(19) 0.0017(16) -0.0045(17) 0.0002(18)
C24 0.015(2) 0.037(2) 0.016(2) 0.0069(18) -0.0009(16) 0.0001(18)

loop_
_atom_type_symbol
_atom_type_description
_atom_type_scat_dispersion_real
_atom_type_scat_dispersion_imag
_atom_type_scat_source
C C 0.0033 0.0016 'International Tables Vol C Tables 4.2.6.8 and 6.1.1.4'
H H 0.0000 0.0000 'International Tables Vol C Tables 4.2.6.8 and 6.1.1.4'
O O 0.0106 0.0060 'International Tables Vol C Tables 4.2.6.8 and 6.1.1.4'
F F 0.0171 0.0103 'International Tables Vol C Tables 4.2.6.8 and 6.1.1.4'
P P 0.1023 0.0942 'International Tables Vol C Tables 4.2.6.8 and 6.1.1.4'
Cl Cl 0.1484 0.1585 'International Tables Vol C Tables 4.2.6.8 and 6.1.1.4'
Fe Fe 0.3463 0.8444 'International Tables Vol C Tables 4.2.6.8 and 6.1.1.4'
Pd Pd -0.9988 1.0072 'International Tables Vol C Tables 4.2.6.8 and 6.1.1.4'

loop_
_geom_angle_atom_site_label_1
_geom_angle_atom_site_label_2
_geom_angle_atom_site_label_3
_geom_angle
P1 Pd1 P2 92.48(3)
P1 Pd1 Cl1 164.67(4)
P2 Pd1 Cl1 86.71(4)
P1 Pd1 Cl2 91.91(4)
P2 Pd1 Cl2 173.98(4)
Cl1 Pd1 Cl2 90.15(4)
C2 Fe1 C3 42.09(15)
C2 Fe1 C9 172.54(16)
C3 Fe1 C9 130.75(16)
C2 Fe1 C1 42.08(14)
C3 Fe1 C1 70.23(15)
C9 Fe1 C1 142.98(15)
C2 Fe1 C10 146.59(16)
C3 Fe1 C10 169.99(17)
C9 Fe1 C10 40.79(17)
C1 Fe1 C10 113.62(16)
C2 Fe1 C6 117.13(16)
C3 Fe1 C6 148.77(17)
C9 Fe1 C6 68.02(17)
C1 Fe1 C6 110.90(16)
C10 Fe1 C6 40.00(17)
C2 Fe1 C7 112.10(16)
C3 Fe1 C7 116.60(16)
C9 Fe1 C7 67.86(16)
C1 Fe1 C7 136.56(16)
C10 Fe1 C7 67.59(16)
C6 Fe1 C7 40.36(16)
C2 Fe1 C4 69.26(15)
C3 Fe1 C4 40.22(15)
C9 Fe1 C4 106.30(17)
C1 Fe1 C4 69.02(16)
C10 Fe1 C4 131.20(18)
C6 Fe1 C4 170.97(17)
C7 Fe1 C4 145.35(17)
C2 Fe1 C8 135.02(15)
C3 Fe1 C8 108.86(16)
C9 Fe1 C8 40.21(15)
C1 Fe1 C8 176.42(16)
C10 Fe1 C8 67.89(16)
C6 Fe1 C8 67.96(17)
C7 Fe1 C8 40.45(16)
C4 Fe1 C8 112.68(17)
C2 Fe1 C5 69.16(15)
C3 Fe1 C5 68.32(16)
C9 Fe1 C5 111.69(16)
C1 Fe1 C5 40.70(15)
C10 Fe1 C5 108.10(16)
C6 Fe1 C5 133.89(16)
C7 Fe1 C5 174.23(16)
C4 Fe1 C5 40.39(15)
C8 Fe1 C5 142.53(16)
C2 P1 C14 102.36(18)
C2 P1 C13 110.46(18)
C14 P1 C13 96.50(18)
C2 P1 Pd1 110.00(13)
C14 P1 Pd1 118.23(13)
C13 P1 Pd1 117.73(13)
O1 P2 C11 102.56(16)
O1 P2 C15 106.02(15)
C11 P2 C15 109.73(17)
O1 P2 Pd1 109.18(11)
C11 P2 Pd1 117.20(12)
C15 P2 Pd1 111.25(13)
C5 C1 C2 106.7(3)
C5 C1 C11 126.8(3)
C2 C1 C11 126.6(3)
C5 C1 Fe1 70.5(2)
C2 C1 Fe1 67.7(2)
C11 C1 Fe1 126.6(3)
C3 C2 C1 107.4(3)
C3 C2 P1 128.2(3)
C1 C2 P1 121.8(3)
C3 C2 Fe1 69.6(2)
C1 C2 Fe1 70.2(2)
P1 C2 Fe1 139.6(2)
C4 C3 C2 108.0(3)
C4 C3 Fe1 70.8(2)
C2 C3 Fe1 68.3(2)
C3 C4 C5 108.9(4)
C3 C4 Fe1 69.0(2)
C5 C4 Fe1 70.3(2)
C4 C5 C1 108.9(3)
C4 C5 Fe1 69.3(2)
C1 C5 Fe1 68.8(2)
C10 C6 C7 108.1(4)
C10 C6 Fe1 69.8(2)
C7 C6 Fe1 69.9(2)
C6 C7 C8 108.2(4)
C6 C7 Fe1 69.7(2)
C8 C7 Fe1 70.2(2)
C9 C8 C7 107.5(4)
C9 C8 Fe1 69.0(2)
C7 C8 Fe1 69.4(2)
C8 C9 C10 108.1(4)
C8 C9 Fe1 70.8(2)
C10 C9 Fe1 69.8(2)
C6 C10 C9 108.2(4)
C6 C10 Fe1 70.2(2)
C9 C10 Fe1 69.4(2)
C1 C11 C12 109.4(3)
C1 C11 P2 111.8(2)
C12 C11 P2 112.7(3)
F1 C13 F2 107.5(3)
F1 C13 F3 107.5(3)
F2 C13 F3 108.1(3)
F1 C13 P1 114.1(3)
F2 C13 P1 110.2(3)
F3 C13 P1 109.3(3)
F4 C14 F5 108.7(3)
F4 C14 F6 107.1(3)
F5 C14 F6 106.9(3)
F4 C14 P1 111.0(3)
F5 C14 P1 111.7(3)
F6 C14 P1 111.2(2)
C16 C15 C21 108.9(3)
C16 C15 C20 108.8(3)
C21 C15 C20 109.6(3)
C16 C15 P2 112.0(3)
C21 C15 P2 107.0(3)
C20 C15 P2 110.5(3)
C15 C16 C17 109.4(3)
C23 C17 C18 108.8(3)
C23 C17 C16 110.4(3)
C18 C17 C16 110.0(3)
C19 C18 C17 108.8(3)
C24 C19 C18 109.6(3)
C24 C19 C20 110.2(3)
C18 C19 C20 109.7(3)
C19 C20 C15 109.1(3)
C15 C21 C22 109.4(3)
C23 C22 C24 109.8(3)
C23 C22 C21 109.8(3)
C24 C22 C21 109.7(3)
C22 C23 C17 109.4(3)
C22 C24 C19 109.1(3)

loop_
_geom_bond_atom_site_label_1
_geom_bond_atom_site_label_2
_geom_bond_distance
Pd1 P1 2.2105(10)
Pd1 P2 2.2849(10)
Pd1 Cl1 2.3422(10)
Pd1 Cl2 2.3495(9)
Fe1 C2 2.009(4)
Fe1 C3 2.028(4)
Fe1 C9 2.039(4)
Fe1 C1 2.042(3)
Fe1 C10 2.045(4)
Fe1 C6 2.049(4)
Fe1 C7 2.051(4)
Fe1 C4 2.052(4)
Fe1 C8 2.062(4)
Fe1 C5 2.066(4)
P1 C2 1.767(4)
P1 C14 1.889(4)
P1 C13 1.896(4)
P2 O1 1.601(3)
P2 C11 1.849(4)
P2 C15 1.857(4)
F1 C13 1.329(4)
F2 C13 1.331(5)
F3 C13 1.341(4)
F4 C14 1.334(5)
F5 C14 1.335(4)
F6 C14 1.337(4)
C1 C5 1.429(5)
C1 C2 1.455(5)
C1 C11 1.514(5)
C2 C3 1.450(5)
C3 C4 1.403(5)
C4 C5 1.422(6)
C6 C10 1.400(6)
C6 C7 1.414(6)
C7 C8 1.422(6)
C8 C9 1.410(5)
C9 C10 1.423(6)
C11 C12 1.546(5)
C15 C16 1.537(5)
C15 C21 1.540(5)
C15 C20 1.551(5)
C16 C17 1.538(5)
C17 C23 1.527(5)
C17 C18 1.533(5)
C18 C19 1.533(6)
C19 C24 1.531(5)
C19 C20 1.536(5)
C21 C22 1.546(5)
C22 C23 1.517(5)
C22 C24 1.521(5)

loop_
_geom_torsion_atom_site_label_1
_geom_torsion_atom_site_label_2
_geom_torsion_atom_site_label_3
_geom_torsion_atom_site_label_4
_geom_torsion
P2 Pd1 P1 C2 -49.91(14)
Cl1 Pd1 P1 C2 36.7(2)
Cl2 Pd1 P1 C2 134.23(14)
P2 Pd1 P1 C14 -166.90(15)
Cl1 Pd1 P1 C14 -80.3(2)
Cl2 Pd1 P1 C14 17.23(15)
P2 Pd1 P1 C13 77.81(15)
Cl1 Pd1 P1 C13 164.39(18)
Cl2 Pd1 P1 C13 -98.06(15)
P1 Pd1 P2 O1 133.34(11)
Cl1 Pd1 P2 O1 -31.34(11)
Cl2 Pd1 P2 O1 -90.0(4)
P1 Pd1 P2 C11 17.38(14)
Cl1 Pd1 P2 C11 -147.30(14)
Cl2 Pd1 P2 C11 154.0(4)
P1 Pd1 P2 C15 -109.99(13)
Cl1 Pd1 P2 C15 85.33(13)
Cl2 Pd1 P2 C15 26.7(4)
C2 Fe1 C1 C5 -118.3(3)
C3 Fe1 C1 C5 -79.4(2)
C9 Fe1 C1 C5 53.1(4)
C10 Fe1 C1 C5 90.7(3)
C6 Fe1 C1 C5 133.9(2)
C7 Fe1 C1 C5 172.4(2)
C4 Fe1 C1 C5 -36.4(2)
C8 Fe1 C1 C5 -155(3)
C3 Fe1 C1 C2 38.9(2)
C9 Fe1 C1 C2 171.4(3)
C10 Fe1 C1 C2 -151.1(2)
C6 Fe1 C1 C2 -107.8(2)
C7 Fe1 C1 C2 -69.3(3)
C4 Fe1 C1 C2 81.9(2)
C8 Fe1 C1 C2 -37(3)
C5 Fe1 C1 C2 118.3(3)
C2 Fe1 C1 C11 119.9(4)
C3 Fe1 C1 C11 158.7(3)
C9 Fe1 C1 C11 -68.8(4)
C10 Fe1 C1 C11 -31.2(4)
C6 Fe1 C1 C11 12.1(4)
C7 Fe1 C1 C11 50.5(4)
C4 Fe1 C1 C11 -158.3(3)
C8 Fe1 C1 C11 83(3)
C5 Fe1 C1 C11 -121.9(4)
C5 C1 C2 C3 0.1(4)
C11 C1 C2 C3 -179.8(3)
Fe1 C1 C2 C3 -60.0(3)
C5 C1 C2 P1 -163.1(3)
C11 C1 C2 P1 17.0(5)
Fe1 C1 C2 P1 136.8(3)
C5 C1 C2 Fe1 60.1(2)
C11 C1 C2 Fe1 -119.9(4)
C14 P1 C2 C3 13.0(4)
C13 P1 C2 C3 114.9(3)
Pd1 P1 C2 C3 -113.5(3)
C14 P1 C2 C1 172.5(3)
C13 P1 C2 C1 -85.7(3)
Pd1 P1 C2 C1 46.0(3)
C14 P1 C2 Fe1 -91.0(3)
C13 P1 C2 Fe1 10.8(4)
Pd1 P1 C2 Fe1 142.5(3)
C9 Fe1 C2 C3 -17.6(14)
C1 Fe1 C2 C3 118.2(3)
C10 Fe1 C2 C3 171.8(3)
C6 Fe1 C2 C3 -150.0(2)
C7 Fe1 C2 C3 -105.7(2)
C4 Fe1 C2 C3 37.0(2)
C8 Fe1 C2 C3 -64.8(3)
C5 Fe1 C2 C3 80.3(2)
C3 Fe1 C2 C1 -118.2(3)
C9 Fe1 C2 C1 -135.8(12)
C10 Fe1 C2 C1 53.6(4)
C6 Fe1 C2 C1 91.8(2)
C7 Fe1 C2 C1 136.0(2)
C4 Fe1 C2 C1 -81.3(2)
C8 Fe1 C2 C1 177.0(2)
C5 Fe1 C2 C1 -37.9(2)
C3 Fe1 C2 P1 125.6(4)
C9 Fe1 C2 P1 108.0(13)
C1 Fe1 C2 P1 -116.2(4)
C10 Fe1 C2 P1 -62.6(5)
C6 Fe1 C2 P1 -24.4(4)
C7 Fe1 C2 P1 19.9(4)
C4 Fe1 C2 P1 162.6(4)
C8 Fe1 C2 P1 60.8(4)
C5 Fe1 C2 P1 -154.1(4)
C1 C2 C3 C4 0.4(4)
P1 C2 C3 C4 162.2(3)
Fe1 C2 C3 C4 -59.9(3)
C1 C2 C3 Fe1 60.3(2)
P1 C2 C3 Fe1 -137.9(3)
C2 Fe1 C3 C4 119.4(3)
C9 Fe1 C3 C4 -63.6(3)
C1 Fe1 C3 C4 80.6(3)
C10 Fe1 C3 C4 -33.8(11)
C6 Fe1 C3 C4 178.5(3)
C7 Fe1 C3 C4 -146.4(2)
C8 Fe1 C3 C4 -103.1(3)
C5 Fe1 C3 C4 36.9(2)
C9 Fe1 C3 C2 177.0(2)
C1 Fe1 C3 C2 -38.9(2)
C10 Fe1 C3 C2 -153.2(9)
C6 Fe1 C3 C2 59.1(4)
C7 Fe1 C3 C2 94.2(2)
C4 Fe1 C3 C2 -119.4(3)
C8 Fe1 C3 C2 137.5(2)
C5 Fe1 C3 C2 -82.5(2)
C2 C3 C4 C5 -0.8(4)
Fe1 C3 C4 C5 -59.1(3)
C2 C3 C4 Fe1 58.3(3)
C2 Fe1 C4 C3 -38.6(2)
C9 Fe1 C4 C3 135.0(2)
C1 Fe1 C4 C3 -83.8(3)
C10 Fe1 C4 C3 172.6(2)
C6 Fe1 C4 C3 -175.1(10)
C7 Fe1 C4 C3 60.6(4)
C8 Fe1 C4 C3 92.8(3)
C5 Fe1 C4 C3 -120.5(3)
C2 Fe1 C4 C5 81.8(2)
C3 Fe1 C4 C5 120.5(3)
C9 Fe1 C4 C5 -104.5(2)
C1 Fe1 C4 C5 36.6(2)
C10 Fe1 C4 C5 -66.9(3)
C6 Fe1 C4 C5 -54.6(11)
C7 Fe1 C4 C5 -179.0(3)
C8 Fe1 C4 C5 -146.8(2)
C3 C4 C5 C1 0.9(5)
Fe1 C4 C5 C1 -57.4(3)
C3 C4 C5 Fe1 58.3(3)
C2 C1 C5 C4 -0.6(4)
C11 C1 C5 C4 179.3(3)
Fe1 C1 C5 C4 57.7(3)
C2 C1 C5 Fe1 -58.3(2)
C11 C1 C5 Fe1 121.6(4)
C2 Fe1 C5 C4 -82.1(2)
C3 Fe1 C5 C4 -36.8(2)
C9 Fe1 C5 C4 89.9(3)
C1 Fe1 C5 C4 -121.3(3)
C10 Fe1 C5 C4 133.3(2)
C6 Fe1 C5 C4 169.8(2)
C7 Fe1 C5 C4 174.2(15)
C8 Fe1 C5 C4 56.3(3)
C2 Fe1 C5 C1 39.2(2)
C3 Fe1 C5 C1 84.5(2)
C9 Fe1 C5 C1 -148.8(2)
C10 Fe1 C5 C1 -105.5(2)
C6 Fe1 C5 C1 -68.9(3)
C7 Fe1 C5 C1 -64.5(16)
C4 Fe1 C5 C1 121.3(3)
C8 Fe1 C5 C1 177.5(2)
C2 Fe1 C6 C10 -148.0(2)
C3 Fe1 C6 C10 171.7(3)
C9 Fe1 C6 C10 37.9(2)
C1 Fe1 C6 C10 -102.2(3)
C7 Fe1 C6 C10 119.1(3)
C4 Fe1 C6 C10 -14.5(12)
C8 Fe1 C6 C10 81.4(3)
C5 Fe1 C6 C10 -61.6(3)
C2 Fe1 C6 C7 92.9(3)
C3 Fe1 C6 C7 52.6(4)
C9 Fe1 C6 C7 -81.2(3)
C1 Fe1 C6 C7 138.7(2)
C10 Fe1 C6 C7 -119.1(3)
C4 Fe1 C6 C7 -133.6(10)
C8 Fe1 C6 C7 -37.7(2)
C5 Fe1 C6 C7 179.3(2)
C10 C6 C7 C8 0.2(4)
Fe1 C6 C7 C8 59.9(3)
C10 C6 C7 Fe1 -59.6(3)
C2 Fe1 C7 C6 -106.4(3)
C3 Fe1 C7 C6 -152.6(2)
C9 Fe1 C7 C6 81.7(3)
C1 Fe1 C7 C6 -63.8(3)
C10 Fe1 C7 C6 37.4(2)
C4 Fe1 C7 C6 168.5(3)
C8 Fe1 C7 C6 119.1(3)
C5 Fe1 C7 C6 -5.0(17)
C2 Fe1 C7 C8 134.5(2)
C3 Fe1 C7 C8 88.3(3)
C9 Fe1 C7 C8 -37.5(2)
C1 Fe1 C7 C8 177.0(2)
C10 Fe1 C7 C8 -81.7(3)
C6 Fe1 C7 C8 -119.1(3)
C4 Fe1 C7 C8 49.3(4)
C5 Fe1 C7 C8 -124.1(16)
C6 C7 C8 C9 -0.9(4)
Fe1 C7 C8 C9 58.7(3)
C6 C7 C8 Fe1 -59.6(3)
C2 Fe1 C8 C9 171.5(3)
C3 Fe1 C8 C9 131.6(3)
C1 Fe1 C8 C9 -154(3)
C10 Fe1 C8 C9 -38.3(3)
C6 Fe1 C8 C9 -81.6(3)
C7 Fe1 C8 C9 -119.2(4)
C4 Fe1 C8 C9 88.7(3)
C5 Fe1 C8 C9 53.0(4)
C2 Fe1 C8 C7 -69.3(3)
C3 Fe1 C8 C7 -109.2(2)
C9 Fe1 C8 C7 119.2(4)
C1 Fe1 C8 C7 -35(3)
C10 Fe1 C8 C7 80.9(3)
C6 Fe1 C8 C7 37.6(2)
C4 Fe1 C8 C7 -152.1(2)
C5 Fe1 C8 C7 172.1(3)
C7 C8 C9 C10 1.2(4)
Fe1 C8 C9 C10 60.1(3)
C7 C8 C9 Fe1 -58.9(3)
C2 Fe1 C9 C8 -53.5(14)
C3 Fe1 C9 C8 -69.0(3)
C1 Fe1 C9 C8 177.4(3)
C10 Fe1 C9 C8 118.6(4)
C6 Fe1 C9 C8 81.4(3)
C7 Fe1 C9 C8 37.7(3)
C4 Fe1 C9 C8 -106.0(3)
C5 Fe1 C9 C8 -148.5(3)
C2 Fe1 C9 C10 -172.1(12)
C3 Fe1 C9 C10 172.4(2)
C1 Fe1 C9 C10 58.8(4)
C6 Fe1 C9 C10 -37.2(3)
C7 Fe1 C9 C10 -80.9(3)
C4 Fe1 C9 C10 135.4(3)
C8 Fe1 C9 C10 -118.6(4)
C5 Fe1 C9 C10 92.9(3)
C7 C6 C10 C9 0.5(5)
Fe1 C6 C10 C9 -59.2(3)
C7 C6 C10 Fe1 59.7(3)
C8 C9 C10 C6 -1.0(5)
Fe1 C9 C10 C6 59.7(3)
C8 C9 C10 Fe1 -60.7(3)
C2 Fe1 C10 C6 58.8(4)
C3 Fe1 C10 C6 -154.5(9)
C9 Fe1 C10 C6 -119.3(4)
C1 Fe1 C10 C6 94.9(3)
C7 Fe1 C10 C6 -37.7(2)
C4 Fe1 C10 C6 177.0(2)
C8 Fe1 C10 C6 -81.6(3)
C5 Fe1 C10 C6 138.2(2)
C2 Fe1 C10 C9 178.1(3)
C3 Fe1 C10 C9 -35.1(11)
C1 Fe1 C10 C9 -145.8(2)
C6 Fe1 C10 C9 119.3(4)
C7 Fe1 C10 C9 81.6(3)
C4 Fe1 C10 C9 -63.7(3)
C8 Fe1 C10 C9 37.7(2)
C5 Fe1 C10 C9 -102.5(3)
C5 C1 C11 C12 -3.0(5)
C2 C1 C11 C12 176.9(3)
Fe1 C1 C11 C12 89.0(4)
C5 C1 C11 P2 122.5(3)
C2 C1 C11 P2 -57.5(4)
Fe1 C1 C11 P2 -145.4(2)
O1 P2 C11 C1 -89.7(3)
C15 P2 C11 C1 157.9(3)
Pd1 P2 C11 C1 29.8(3)
O1 P2 C11 C12 34.0(3)
C15 P2 C11 C12 -78.4(3)
Pd1 P2 C11 C12 153.5(2)
C2 P1 C13 F1 -70.2(3)
C14 P1 C13 F1 35.6(3)
Pd1 P1 C13 F1 162.3(2)
C2 P1 C13 F2 50.9(3)
C14 P1 C13 F2 156.7(3)
Pd1 P1 C13 F2 -76.6(3)
C2 P1 C13 F3 169.5(2)
C14 P1 C13 F3 -84.7(3)
Pd1 P1 C13 F3 42.0(3)
C2 P1 C14 F4 -71.6(3)
C13 P1 C14 F4 175.7(3)
Pd1 P1 C14 F4 49.4(3)
C2 P1 C14 F5 166.8(3)
C13 P1 C14 F5 54.2(3)
Pd1 P1 C14 F5 -72.2(3)
C2 P1 C14 F6 47.5(3)
C13 P1 C14 F6 -65.2(3)
Pd1 P1 C14 F6 168.5(2)
O1 P2 C15 C16 -178.4(2)
C11 P2 C15 C16 -68.3(3)
Pd1 P2 C15 C16 63.1(3)
O1 P2 C15 C21 62.4(3)
C11 P2 C15 C21 172.4(2)
Pd1 P2 C15 C21 -56.2(3)
O1 P2 C15 C20 -56.9(3)
C11 P2 C15 C20 53.2(3)
Pd1 P2 C15 C20 -175.5(2)
C21 C15 C16 C17 -59.5(4)
C20 C15 C16 C17 59.9(4)
P2 C15 C16 C17 -177.7(3)
C15 C16 C17 C23 59.6(4)
C15 C16 C17 C18 -60.4(4)
C23 C17 C18 C19 -60.8(4)
C16 C17 C18 C19 60.2(4)
C17 C18 C19 C24 60.5(4)
C17 C18 C19 C20 -60.7(4)
C24 C19 C20 C15 -59.8(4)
C18 C19 C20 C15 61.0(4)
C16 C15 C20 C19 -60.3(4)
C21 C15 C20 C19 58.7(4)
P2 C15 C20 C19 176.3(3)
C16 C15 C21 C22 60.0(4)
C20 C15 C21 C22 -58.9(4)
P2 C15 C21 C22 -178.7(3)
C15 C21 C22 C23 -60.5(4)
C15 C21 C22 C24 60.3(4)
C24 C22 C23 C17 -61.0(4)
C21 C22 C23 C17 59.7(4)
C18 C17 C23 C22 61.2(4)
C16 C17 C23 C22 -59.6(4)
C23 C22 C24 C19 59.9(4)
C21 C22 C24 C19 -60.8(4)
C18 C19 C24 C22 -59.8(4)
C20 C19 C24 C22 61.0(4)
